data_2226039
loop_
_publ_author_name
'Kimmel, Roman'
'Ne\<cas, Marek'
'V\'icha, Robert'

_publ_section_title
;
 2,4-Dichloroquinoline
;
_journal_coeditor_code BG2343
_journal_issue 6
_journal_name_full 'Acta Crystallographica Section E'
_journal_page_first o1261
_journal_paper_doi 10.1107/S160053681001576X
_journal_volume 66
_journal_year 2010
_chemical_formula_iupac 'C9 H5 Cl2 N'
_chemical_formula_moiety 'C9 H5 Cl2 N'
_chemical_formula_sum 'C9 H5 Cl2 N'
_chemical_formula_weight 198.04
_chemical_melting_point 335.0(10)
_chemical_name_systematic
;
2,4-Dichloroquinoline
;
_space_group_IT_number 14
_symmetry_cell_setting monoclinic
_symmetry_space_group_name_Hall '-P 2yn'
_symmetry_space_group_name_H-M 'P 1 21/n 1'
_atom_sites_solution_hydrogens geom
_atom_sites_solution_primary direct
_atom_sites_solution_secondary difmap
_cell_angle_alpha 90.00
_cell_angle_beta 98.937(3)
_cell_angle_gamma 90.00
_cell_formula_units_Z 8
_cell_length_a 10.3689(3)
_cell_length_b 11.9215(3)
_cell_length_c 13.6380(5)
_cell_measurement_reflns_used 14773
_cell_measurement_temperature 120(2)
_cell_measurement_theta_max 27.10
_cell_measurement_theta_min 2.87
_cell_volume 1665.37(9)
_computing_cell_refinement 'CrysAlis CCD (Oxford Diffraction, 2006)'
_computing_data_collection 'CrysAlis CCD (Oxford Diffraction, 2006)'
_computing_data_reduction 'CrysAlis RED (Oxford Diffraction, 2006)'
_computing_molecular_graphics 'ORTEP-3 (Farrugia, 1997) and Mercury (Macrae <i>et al.</i>,  2008)'
_computing_publication_material 'SHELXL97 (Sheldrick, 2008)'
_computing_structure_refinement 'SHELXL97 (Sheldrick, 2008)'
_computing_structure_solution 'SHELXS97 (Sheldrick, 2008)'
_diffrn_ambient_temperature 120(2)
_diffrn_measured_fraction_theta_full 0.998
_diffrn_measured_fraction_theta_max 0.998
_diffrn_measurement_device_type 'Kuma KM-4-CCD'
_diffrn_measurement_method '\w scan'
_diffrn_radiation_monochromator graphite
_diffrn_radiation_source 'fine-focus sealed tube'
_diffrn_radiation_type MoK\a
_diffrn_radiation_wavelength 0.71073
_diffrn_reflns_av_R_equivalents 0.0117
_diffrn_reflns_av_sigmaI/netI 0.0111
_diffrn_reflns_limit_h_max 12
_diffrn_reflns_limit_h_min -12
_diffrn_reflns_limit_k_max 14
_diffrn_reflns_limit_k_min -14
_diffrn_reflns_limit_l_max 13
_diffrn_reflns_limit_l_min -16
_diffrn_reflns_number 13224
_diffrn_reflns_theta_full 25.00
_diffrn_reflns_theta_max 25.00
_diffrn_reflns_theta_min 2.87
_diffrn_standards_decay_% 0
_diffrn_standards_interval_count 0
_diffrn_standards_interval_time 0
_diffrn_standards_number 0
_exptl_absorpt_coefficient_mu 0.712
_exptl_absorpt_correction_T_max 0.81
_exptl_absorpt_correction_T_min 0.60
_exptl_absorpt_correction_type multi-scan
_exptl_absorpt_process_details '(CrysAlis RED; Oxford Diffraction, 2006)'
_exptl_crystal_colour yellow
_exptl_crystal_density_diffrn 1.580
_exptl_crystal_density_method 'not measured'
_exptl_crystal_description block
_exptl_crystal_F_000 800
_exptl_crystal_size_max 0.40
_exptl_crystal_size_mid 0.40
_exptl_crystal_size_min 0.30
_refine_diff_density_max 0.251
_refine_diff_density_min -0.223
_refine_ls_extinction_method none
_refine_ls_goodness_of_fit_ref 1.075
_refine_ls_hydrogen_treatment constr
_refine_ls_matrix_type full
_refine_ls_number_parameters 217
_refine_ls_number_reflns 2927
_refine_ls_number_restraints 0
_refine_ls_restrained_S_all 1.075
_refine_ls_R_factor_all 0.0268
_refine_ls_R_factor_gt 0.0214
_refine_ls_shift/su_max 0.005
_refine_ls_shift/su_mean 0.001
_refine_ls_structure_factor_coef Fsqd
_refine_ls_weighting_details 'calc w=1/[\s^2^(Fo^2^)+(0.0410P)^2^+0.2572P] where P=(Fo^2^+2Fc^2^)/3'
_refine_ls_weighting_scheme calc
_refine_ls_wR_factor_gt 0.0630
_refine_ls_wR_factor_ref 0.0657
_reflns_number_gt 2504
_reflns_number_total 2927
_reflns_threshold_expression I>2\s(I)
_cod_data_source_file bg2343.cif
_cod_data_source_block I
_cod_original_sg_symbol_H-M 'P 21/n'
_cod_database_code 2226039
_cod_database_fobs_code 2226039

loop_
_symmetry_equiv_pos_as_xyz
'x, y, z'
'-x+1/2, y+1/2, -z+1/2'
'-x, -y, -z'
'x-1/2, -y-1/2, z-1/2'

loop_
_atom_site_type_symbol
_atom_site_label
_atom_site_fract_x
_atom_site_fract_y
_atom_site_fract_z
_atom_site_U_iso_or_equiv
_atom_site_adp_type
_atom_site_calc_flag
_atom_site_refinement_flags
_atom_site_occupancy
_atom_site_disorder_assembly
_atom_site_disorder_group
Cl Cl1 0.13384(3) 0.03305(3) 0.08803(3) 0.02540(11) Uani d . 1 . .
Cl Cl2 0.52857(3) 0.32412(3) 0.17438(3) 0.02529(11) Uani d . 1 . .
Cl Cl3 -0.36457(3) 0.59016(3) 0.06753(3) 0.02745(11) Uani d . 1 . .
Cl Cl4 0.02870(3) 0.30160(3) 0.16841(3) 0.02323(11) Uani d . 1 . .
C C1 0.30194(13) 0.05798(11) 0.10998(10) 0.0179(3) Uani d . 1 . .
C C2 0.34206(13) 0.16982(11) 0.12943(10) 0.0184(3) Uani d . 1 . .
H H2A 0.2808 0.2290 0.1297 0.022 Uiso calc R 1 . .
C C3 0.47285(13) 0.18864(11) 0.14782(10) 0.0170(3) Uani d . 1 . .
C C4 0.56380(13) 0.09974(11) 0.14534(9) 0.0174(3) Uani d . 1 . .
C C5 0.70140(13) 0.11242(12) 0.16231(10) 0.0218(3) Uani d . 1 . .
H H5A 0.7389 0.1842 0.1779 0.026 Uiso calc R 1 . .
C C6 0.78035(14) 0.02124(13) 0.15621(11) 0.0262(3) Uani d . 1 . .
H H6A 0.8725 0.0303 0.1677 0.031 Uiso calc R 1 . .
C C7 0.72627(14) -0.08561(13) 0.13307(10) 0.0252(3) Uani d . 1 . .
H H7A 0.7821 -0.1479 0.1285 0.030 Uiso calc R 1 . .
C C8 0.59391(14) -0.10019(12) 0.11718(10) 0.0217(3) Uani d . 1 . .
H H8A 0.5585 -0.1728 0.1021 0.026 Uiso calc R 1 . .
C C9 0.50939(13) -0.00843(11) 0.12290(9) 0.0171(3) Uani d . 1 . .
N N1 0.37727(11) -0.02819(9) 0.10649(8) 0.0178(3) Uani d . 1 . .
C C11 -0.19672(13) 0.56562(11) 0.09168(10) 0.0185(3) Uani d . 1 . .
C C12 -0.15678(13) 0.45494(11) 0.11711(10) 0.0179(3) Uani d . 1 . .
H H12A -0.2182 0.3964 0.1204 0.022 Uiso calc R 1 . .
C C13 -0.02595(13) 0.43615(11) 0.13660(9) 0.0165(3) Uani d . 1 . .
C C14 0.06551(13) 0.52382(11) 0.13046(9) 0.0175(3) Uani d . 1 . .
C C15 0.20256(13) 0.51151(12) 0.14938(10) 0.0217(3) Uani d . 1 . .
H H15A 0.2400 0.4406 0.1684 0.026 Uiso calc R 1 . .
C C16 0.28175(14) 0.60210(13) 0.14029(11) 0.0274(3) Uani d . 1 . .
H H16A 0.3739 0.5931 0.1530 0.033 Uiso calc R 1 . .
C C17 0.22853(15) 0.70773(13) 0.11250(11) 0.0281(4) Uani d . 1 . .
H H17A 0.2847 0.7694 0.1063 0.034 Uiso calc R 1 . .
C C18 0.09590(15) 0.72227(12) 0.09421(10) 0.0248(3) Uani d . 1 . .
H H18A 0.0607 0.7941 0.0756 0.030 Uiso calc R 1 . .
C C19 0.01108(13) 0.63129(11) 0.10277(10) 0.0183(3) Uani d . 1 . .
N N2 -0.12097(11) 0.65102(9) 0.08387(8) 0.0200(3) Uani d . 1 . .

loop_
_atom_site_aniso_label
_atom_site_aniso_U_11
_atom_site_aniso_U_22
_atom_site_aniso_U_33
_atom_site_aniso_U_12
_atom_site_aniso_U_13
_atom_site_aniso_U_23
Cl1 0.01550(19) 0.0246(2) 0.0355(2) -0.00423(13) 0.00217(15) -0.00300(15)
Cl2 0.0226(2) 0.01604(18) 0.0354(2) -0.00448(13) -0.00113(16) -0.00104(14)
Cl3 0.0184(2) 0.0270(2) 0.0358(2) 0.00475(14) 0.00067(15) 0.00256(16)
Cl4 0.0236(2) 0.01571(18) 0.0307(2) 0.00392(13) 0.00519(15) 0.00299(13)
C1 0.0150(7) 0.0223(7) 0.0163(7) -0.0019(5) 0.0016(6) 0.0001(5)
C2 0.0180(7) 0.0169(7) 0.0202(7) 0.0016(5) 0.0027(6) 0.0009(5)
C3 0.0210(7) 0.0151(7) 0.0145(7) -0.0023(5) 0.0011(6) 0.0006(5)
C4 0.0188(7) 0.0208(7) 0.0122(7) 0.0017(5) 0.0016(5) 0.0024(5)
C5 0.0175(7) 0.0274(8) 0.0203(7) -0.0019(6) 0.0021(6) 0.0027(6)
C6 0.0165(7) 0.0394(9) 0.0225(8) 0.0053(6) 0.0020(6) 0.0050(7)
C7 0.0258(8) 0.0320(8) 0.0179(8) 0.0129(6) 0.0038(6) 0.0032(6)
C8 0.0294(8) 0.0197(7) 0.0162(7) 0.0053(6) 0.0043(6) 0.0007(6)
C9 0.0201(7) 0.0202(7) 0.0108(7) 0.0016(6) 0.0019(5) 0.0022(5)
N1 0.0198(6) 0.0172(6) 0.0161(6) -0.0011(5) 0.0018(5) 0.0001(5)
C11 0.0183(7) 0.0204(7) 0.0167(7) 0.0016(5) 0.0023(6) -0.0016(5)
C12 0.0195(7) 0.0175(7) 0.0174(7) -0.0023(5) 0.0047(6) -0.0007(5)
C13 0.0212(7) 0.0149(7) 0.0134(7) 0.0020(5) 0.0033(6) -0.0004(5)
C14 0.0205(7) 0.0195(7) 0.0131(7) -0.0012(6) 0.0041(6) -0.0033(5)
C15 0.0192(7) 0.0259(8) 0.0201(7) 0.0003(6) 0.0037(6) -0.0035(6)
C16 0.0198(8) 0.0365(9) 0.0263(8) -0.0075(6) 0.0048(6) -0.0073(7)
C17 0.0292(9) 0.0296(8) 0.0261(8) -0.0146(7) 0.0060(7) -0.0049(7)
C18 0.0336(9) 0.0177(7) 0.0234(8) -0.0061(6) 0.0060(6) -0.0029(6)
C19 0.0228(7) 0.0186(7) 0.0138(7) -0.0017(6) 0.0039(6) -0.0035(5)
N2 0.0239(7) 0.0165(6) 0.0198(6) 0.0008(5) 0.0040(5) -0.0006(5)

loop_
_atom_type_symbol
_atom_type_description
_atom_type_scat_dispersion_real
_atom_type_scat_dispersion_imag
_atom_type_scat_source
C C 0.0033 0.0016 'International Tables Vol C Tables 4.2.6.8 and 6.1.1.4'
H H 0.0000 0.0000 'International Tables Vol C Tables 4.2.6.8 and 6.1.1.4'
N N 0.0061 0.0033 'International Tables Vol C Tables 4.2.6.8 and 6.1.1.4'
Cl Cl 0.1484 0.1585 'International Tables Vol C Tables 4.2.6.8 and 6.1.1.4'

loop_
_geom_angle_atom_site_label_1
_geom_angle_atom_site_label_2
_geom_angle_atom_site_label_3
_geom_angle_site_symmetry_1
_geom_angle_site_symmetry_3
_geom_angle
_geom_angle_publ_flag
N1 C1 C2 . . 126.50(12) ?
N1 C1 Cl1 . . 116.73(10) ?
C2 C1 Cl1 . . 116.77(10) ?
C3 C2 C1 . . 116.60(12) ?
C3 C2 H2A . . 121.7 ?
C1 C2 H2A . . 121.7 ?
C2 C3 C4 . . 121.26(12) ?
C2 C3 Cl2 . . 118.87(10) ?
C4 C3 Cl2 . . 119.88(10) ?
C5 C4 C3 . . 124.81(12) ?
C5 C4 C9 . . 119.18(12) ?
C3 C4 C9 . . 116.01(12) ?
C6 C5 C4 . . 120.06(13) ?
C6 C5 H5A . . 120.0 ?
C4 C5 H5A . . 120.0 ?
C5 C6 C7 . . 120.67(13) ?
C5 C6 H6A . . 119.7 ?
C7 C6 H6A . . 119.7 ?
C8 C7 C6 . . 120.38(13) ?
C8 C7 H7A . . 119.8 ?
C6 C7 H7A . . 119.8 ?
C7 C8 C9 . . 120.63(13) ?
C7 C8 H8A . . 119.7 ?
C9 C8 H8A . . 119.7 ?
N1 C9 C8 . . 118.04(12) ?
N1 C9 C4 . . 122.89(12) ?
C8 C9 C4 . . 119.07(12) ?
C1 N1 C9 . . 116.71(11) ?
N2 C11 C12 . . 126.50(13) ?
N2 C11 Cl3 . . 116.78(10) ?
C12 C11 Cl3 . . 116.72(10) ?
C13 C12 C11 . . 116.62(12) ?
C13 C12 H12A . . 121.7 ?
C11 C12 H12A . . 121.7 ?
C12 C13 C14 . . 121.43(12) ?
C12 C13 Cl4 . . 118.60(10) ?
C14 C13 Cl4 . . 119.97(10) ?
C15 C14 C13 . . 125.04(13) ?
C15 C14 C19 . . 119.15(12) ?
C13 C14 C19 . . 115.81(12) ?
C16 C15 C14 . . 120.03(14) ?
C16 C15 H15A . . 120.0 ?
C14 C15 H15A . . 120.0 ?
C15 C16 C17 . . 120.95(14) ?
C15 C16 H16A . . 119.5 ?
C17 C16 H16A . . 119.5 ?
C18 C17 C16 . . 120.28(13) ?
C18 C17 H17A . . 119.9 ?
C16 C17 H17A . . 119.9 ?
C17 C18 C19 . . 120.54(14) ?
C17 C18 H18A . . 119.7 ?
C19 C18 H18A . . 119.7 ?
N2 C19 C18 . . 117.92(12) ?
N2 C19 C14 . . 123.03(12) ?
C18 C19 C14 . . 119.04(12) ?
C11 N2 C19 . . 116.59(11) ?

loop_
_geom_bond_atom_site_label_1
_geom_bond_atom_site_label_2
_geom_bond_site_symmetry_2
_geom_bond_distance
_geom_bond_publ_flag
Cl1 C1 . 1.7475(13) ?
Cl2 C3 . 1.7345(13) ?
Cl3 C11 . 1.7450(14) ?
Cl4 C13 . 1.7338(13) ?
C1 N1 . 1.2959(17) ?
C1 C2 . 1.4096(18) ?
C2 C3 . 1.3589(19) ?
C2 H2A . 0.9500 ?
C3 C4 . 1.4225(18) ?
C4 C5 . 1.4175(19) ?
C4 C9 . 1.4217(19) ?
C5 C6 . 1.371(2) ?
C5 H5A . 0.9500 ?
C6 C7 . 1.408(2) ?
C6 H6A . 0.9500 ?
C7 C8 . 1.367(2) ?
C7 H7A . 0.9500 ?
C8 C9 . 1.4114(19) ?
C8 H8A . 0.9500 ?
C9 N1 . 1.3738(17) ?
C11 N2 . 1.3003(18) ?
C11 C12 . 1.4100(18) ?
C12 C13 . 1.3598(19) ?
C12 H12A . 0.9500 ?
C13 C14 . 1.4225(19) ?
C14 C15 . 1.4120(19) ?
C14 C19 . 1.4270(19) ?
C15 C16 . 1.374(2) ?
C15 H15A . 0.9500 ?
C16 C17 . 1.403(2) ?
C16 H16A . 0.9500 ?
C17 C18 . 1.370(2) ?
C17 H17A . 0.9500 ?
C18 C19 . 1.4126(19) ?
C18 H18A . 0.9500 ?
C19 N2 . 1.3736(18) ?

loop_
_geom_hbond_atom_site_label_D
_geom_hbond_atom_site_label_H
_geom_hbond_atom_site_label_A
_geom_hbond_site_symmetry_A
_geom_hbond_distance_DH
_geom_hbond_distance_HA
_geom_hbond_distance_DA
_geom_hbond_angle_DHA
C2 H2A Cl4 . 0.95 2.88 3.7197(14) 148.3
C17 H17A N1 1_565 0.95 2.60 3.5111(19) 162.0
C18 H18A Cl1 1_565 0.95 2.95 3.7290(15) 140.5
